data_7207117
loop_
_publ_author_name
'Liu, Yi'
'Wei Tan, Melvin Jun'
'Wei, Fengxia'
'Tian, Yufeng'
'Wu, Tom'
'Kloc, Christian'
'Huo, Fengwei'
'Yan, Qingyu'
'Hng, Huey Hoon'
'Ma, Jan'
'Zhang, Qichun'

_publ_section_title
;
 In situ formation of new organic ligands to construct two novel
 self-charge-transfer Pb(ii)-based frameworks
;
_journal_issue 1
_journal_name_full CrystEngComm
_journal_page_first 75
_journal_paper_doi 10.1039/c1ce06006f
_journal_volume 14
_journal_year 2012
_chemical_formula_sum 'C9 H7 Cl2 N O5 Pb'
_chemical_formula_weight 487.25
_chemical_name_systematic
;
?
;
_space_group_IT_number 62
_symmetry_cell_setting orthorhombic
_symmetry_space_group_name_Hall '-P 2ac 2n'
_symmetry_space_group_name_H-M 'P n m a'
_atom_sites_solution_primary direct
_atom_sites_solution_secondary difmap
_audit_creation_method SHELXL-97
_cell_angle_alpha 90.00
_cell_angle_beta 90.00
_cell_angle_gamma 90.00
_cell_formula_units_Z 4
_cell_length_a 8.1370(16)
_cell_length_b 14.468(3)
_cell_length_c 10.377(2)
_cell_measurement_temperature 293(2)
_cell_volume 1221.6(4)
_computing_cell_refinement 'Siemens SMART & SAINT'
_computing_data_collection 'Siemens SMART'
_computing_data_reduction 'Siemens XPERP'
_computing_molecular_graphics 'Bruker SHELXTL'
_computing_publication_material 'Bruker SHELXTL'
_computing_structure_refinement 'SHELXL-97 (Sheldrick, 1997)'
_computing_structure_solution 'SHELXS-97 (Sheldrick, 1990)'
_diffrn_ambient_temperature 293(2)
_diffrn_measured_fraction_theta_full 0.994
_diffrn_measured_fraction_theta_max 0.994
_diffrn_measurement_device_type 'APEX II CCD detector'
_diffrn_measurement_method 'phi and omega scans'
_diffrn_radiation_monochromator graphite
_diffrn_radiation_source 'fine-focus sealed tube'
_diffrn_radiation_type MoK\a
_diffrn_radiation_wavelength 0.71073
_diffrn_reflns_av_R_equivalents 0.0271
_diffrn_reflns_av_sigmaI/netI 0.0312
_diffrn_reflns_limit_h_max 13
_diffrn_reflns_limit_h_min -5
_diffrn_reflns_limit_k_max 23
_diffrn_reflns_limit_k_min -23
_diffrn_reflns_limit_l_max 13
_diffrn_reflns_limit_l_min -14
_diffrn_reflns_number 8992
_diffrn_reflns_theta_full 34.72
_diffrn_reflns_theta_max 34.72
_diffrn_reflns_theta_min 2.42
_diffrn_standards_decay_% none
_diffrn_standards_interval_count none
_diffrn_standards_interval_time none
_diffrn_standards_number none
_exptl_absorpt_coefficient_mu 14.258
_exptl_absorpt_correction_T_max 0.08
_exptl_absorpt_correction_T_min 0.05
_exptl_absorpt_correction_type empirical
_exptl_absorpt_process_details 'SADABS(Sheldrick, 1996)'
_exptl_crystal_colour red
_exptl_crystal_density_diffrn 2.649
_exptl_crystal_density_method 'not measured'
_exptl_crystal_description block
_exptl_crystal_F_000 896
_exptl_crystal_size_max 0.25
_exptl_crystal_size_mid 0.20
_exptl_crystal_size_min 0.18
_refine_diff_density_max 2.394
_refine_diff_density_min -0.773
_refine_diff_density_rms 0.165
_refine_ls_extinction_method none
_refine_ls_goodness_of_fit_ref 0.984
_refine_ls_hydrogen_treatment constr
_refine_ls_matrix_type full
_refine_ls_number_parameters 100
_refine_ls_number_reflns 2553
_refine_ls_number_restraints 72
_refine_ls_restrained_S_all 0.988
_refine_ls_R_factor_all 0.0467
_refine_ls_R_factor_gt 0.0278
_refine_ls_shift/su_max 0.002
_refine_ls_shift/su_mean 0.000
_refine_ls_structure_factor_coef Fsqd
_refine_ls_weighting_details 'calc w=1/[\s^2^(Fo^2^)+(0.0432P)^2^+0.0000P] where P=(Fo^2^+2Fc^2^)/3'
_refine_ls_weighting_scheme calc
_refine_ls_wR_factor_gt 0.0657
_refine_ls_wR_factor_ref 0.0730
_reflns_number_gt 1911
_reflns_number_total 2553
_reflns_threshold_expression >2sigma(I)
_cod_data_source_file c1ce06006f.txt
_cod_data_source_block a
_cod_depositor_comments
;
The following automatic conversions were performed:

'_symmetry_cell_setting' value 'Orthorhombic' changed to
'orthorhombic' according to
/home/saulius/struct/CIF-dictionaries/cif_core.dic dictionary named
'cif_core.dic' version 2.4.1 from 2010-06-29.

Automatic conversion script
Id: cif_fix_values 1715 2011-07-08 13:25:40Z adriana 

The following automatic conversions were performed:

'_refine_ls_hydrogen_treatment' value 'constra' was replaced with the
value 'constr' as specified in the replacement file
'src/cod-tools/trunk/data/replacement-values/replacement_values.lst'.

Automatic conversion script
Id: cif_fix_values 5376 2017-05-30 11:51:03Z andrius 
;
_cod_original_sg_symbol_H-M Pnma
_cod_database_code 7207117

loop_
_symmetry_equiv_pos_as_xyz
'x, y, z'
'-x+1/2, -y, z+1/2'
'-x, y+1/2, -z'
'x+1/2, -y+1/2, -z+1/2'
'-x, -y, -z'
'x-1/2, y, -z-1/2'
'x, -y-1/2, z'
'-x-1/2, y-1/2, z-1/2'

loop_
_atom_site_label
_atom_site_type_symbol
_atom_site_fract_x
_atom_site_fract_y
_atom_site_fract_z
_atom_site_U_iso_or_equiv
_atom_site_adp_type
_atom_site_occupancy
_atom_site_symmetry_multiplicity
_atom_site_calc_flag
_atom_site_refinement_flags
Pb1 Pb 0.20337(2) 0.7500 0.687081(15) 0.03101(7) Uani 1 2 d SU
Cl1 Cl -0.32236(16) 0.51429(10) 0.66912(11) 0.0586(3) Uani 1 1 d U
N1 N 0.1126(8) 0.7500 1.1084(5) 0.0592(14) Uani 1 2 d SU
C3 C 0.1225(5) 0.5721(2) 0.5010(3) 0.0359(7) Uani 1 1 d U
C5 C -0.0337(5) 0.5782(2) 0.5826(3) 0.0356(7) Uani 1 1 d U
C4 C -0.1452(5) 0.5062(3) 0.5778(3) 0.0385(7) Uani 1 1 d U
C2 C 0.0533(12) 0.7088(6) 1.0072(8) 0.052(2) Uani 0.50 1 d PU
H2A H 0.0379 0.6431 1.0099 0.062 Uiso 0.50 1 d PR
C1A C 0.138(2) 0.6577(10) 1.1170(15) 0.098(4) Uani 0.50 1 d PU
H1AA H 0.1257 0.6300 1.0335 0.148 Uiso 0.50 1 d PR
H1AB H 0.2456 0.6450 1.1498 0.148 Uiso 0.50 1 d PR
H1AC H 0.0569 0.6324 1.1745 0.148 Uiso 0.50 1 d PR
O3 O 0.0183(6) 0.7500 0.9068(3) 0.0504(10) Uani 1 2 d SU
O1 O -0.0481(4) 0.64913(17) 0.6499(3) 0.0429(6) Uani 1 1 d U
O2 O 0.2192(4) 0.6374(2) 0.5076(3) 0.0515(8) Uani 1 1 d U
C1B C 0.153(2) 0.6898(12) 1.2253(14) 0.103(4) Uani 0.50 1 d PU
H1BA H 0.1608 0.7292 1.2995 0.155 Uiso 0.50 1 d PR
H1BB H 0.0671 0.6455 1.2380 0.155 Uiso 0.50 1 d PR
H1BC H 0.2558 0.6581 1.2133 0.155 Uiso 0.50 1 d PR

loop_
_atom_site_aniso_label
_atom_site_aniso_U_11
_atom_site_aniso_U_22
_atom_site_aniso_U_33
_atom_site_aniso_U_23
_atom_site_aniso_U_13
_atom_site_aniso_U_12
Pb1 0.03945(12) 0.02710(9) 0.02647(11) 0.000 -0.00033(6) 0.000
Cl1 0.0575(7) 0.0571(7) 0.0614(7) -0.0204(5) 0.0214(5) -0.0049(5)
N1 0.063(4) 0.077(4) 0.038(3) 0.000 -0.007(2) 0.000
C3 0.043(2) 0.0334(15) 0.0312(16) -0.0074(13) 0.0006(15) -0.0015(15)
C5 0.0436(19) 0.0312(14) 0.0321(16) -0.0072(12) -0.0059(14) 0.0045(15)
C4 0.0407(18) 0.0374(17) 0.0374(18) -0.0105(14) 0.0066(15) -0.0007(16)
C2 0.065(5) 0.050(4) 0.040(4) -0.003(3) -0.006(4) -0.003(4)
C1A 0.126(8) 0.084(7) 0.086(7) 0.009(6) -0.016(7) 0.009(7)
O3 0.053(2) 0.069(3) 0.0298(18) 0.000 -0.0041(16) 0.000
O1 0.0466(16) 0.0339(12) 0.0481(13) -0.0172(11) 0.0010(12) 0.0029(12)
O2 0.062(2) 0.0436(15) 0.0485(17) -0.0181(13) 0.0147(13) -0.0177(14)
C1B 0.112(8) 0.123(9) 0.075(6) 0.028(7) -0.031(7) -0.005(7)

loop_
_atom_type_symbol
_atom_type_description
_atom_type_scat_dispersion_real
_atom_type_scat_dispersion_imag
_atom_type_scat_source
C C 0.0033 0.0016 'International Tables Vol C Tables 4.2.6.8 and 6.1.1.4'
H H 0.0000 0.0000 'International Tables Vol C Tables 4.2.6.8 and 6.1.1.4'
N N 0.0061 0.0033 'International Tables Vol C Tables 4.2.6.8 and 6.1.1.4'
O O 0.0106 0.0060 'International Tables Vol C Tables 4.2.6.8 and 6.1.1.4'
Cl Cl 0.1484 0.1585 'International Tables Vol C Tables 4.2.6.8 and 6.1.1.4'
Pb Pb -3.3944 10.1111 'International Tables Vol C Tables 4.2.6.8 and 6.1.1.4'

loop_
_geom_angle_atom_site_label_1
_geom_angle_atom_site_label_2
_geom_angle_atom_site_label_3
_geom_angle
_geom_angle_site_symmetry_1
_geom_angle_site_symmetry_3
O2 Pb1 O2 82.24(16) . 7_575
O2 Pb1 O1 63.28(9) . .
O2 Pb1 O1 107.77(11) 7_575 .
O2 Pb1 O1 107.77(11) . 7_575
O2 Pb1 O1 63.28(9) 7_575 7_575
O1 Pb1 O1 70.04(12) . 7_575
O2 Pb1 O3 130.98(8) . .
O2 Pb1 O3 130.98(8) 7_575 .
O1 Pb1 O3 71.52(9) . .
O1 Pb1 O3 71.52(9) 7_575 .
O2 Pb1 O3 71.60(9) . 6_657
O2 Pb1 O3 71.60(9) 7_575 6_657
O1 Pb1 O3 134.29(7) . 6_657
O1 Pb1 O3 134.29(7) 7_575 6_657
O3 Pb1 O3 144.26(12) . 6_657
C2 N1 C2 54.5(8) . 7_575
C2 N1 C1A 124.1(8) . 7_575
C2 N1 C1A 70.0(8) 7_575 7_575
C2 N1 C1A 70.0(8) . .
C2 N1 C1A 124.1(8) 7_575 .
C1A N1 C1A 161.1(17) 7_575 .
C2 N1 C1B 169.0(9) . 7_575
C2 N1 C1B 117.4(8) 7_575 7_575
C1A N1 C1B 49.7(10) 7_575 7_575
C1A N1 C1B 118.4(10) . 7_575
C2 N1 C1B 117.4(8) . .
C2 N1 C1B 169.0(9) 7_575 .
C1A N1 C1B 118.4(10) 7_575 .
C1A N1 C1B 49.7(10) . .
C1B N1 C1B 69.4(13) 7_575 .
O2 C3 C4 124.5(3) . 5_566
O2 C3 C5 117.1(3) . .
C4 C3 C5 118.5(3) 5_566 .
O1 C5 C4 125.3(3) . .
O1 C5 C3 115.9(3) . .
C4 C5 C3 118.8(3) . .
C5 C4 C3 122.7(3) . 5_566
C5 C4 Cl1 118.5(3) . .
C3 C4 Cl1 118.8(3) 5_566 .
C2 C2 O3 61.1(4) 7_575 .
C2 C2 N1 62.7(4) 7_575 .
O3 C2 N1 123.2(7) . .
C2 C2 C1A 119.1(7) 7_575 .
O3 C2 C1A 166.2(11) . .
N1 C2 C1A 56.7(7) . .
C2 C2 H2A 172.3 7_575 .
O3 C2 H2A 118.2 . .
N1 C2 H2A 118.6 . .
C1A C2 H2A 63.6 . .
C2 C2 H1AA 150.4 7_575 .
O3 C2 H1AA 134.3 . .
N1 C2 H1AA 93.7 . .
C1A C2 H1AA 38.7 . .
H2A C2 H1AA 36.0 . .
C1B C1A N1 72.6(12) . .
C1B C1A C2 123.3(14) . .
N1 C1A C2 53.3(6) . .
C1B C1A H2A 148.4 . .
N1 C1A H2A 90.5 . .
C2 C1A H2A 38.1 . .
C1B C1A H1AA 177.7 . .
N1 C1A H1AA 109.7 . .
C2 C1A H1AA 58.8 . .
H2A C1A H1AA 32.5 . .
C1B C1A H1AB 69.6 . .
N1 C1A H1AB 110.4 . .
C2 C1A H1AB 140.4 . .
H2A C1A H1AB 142.0 . .
H1AA C1A H1AB 109.5 . .
C1B C1A H1AC 69.2 . .
N1 C1A H1AC 108.3 . .
C2 C1A H1AC 110.0 . .
H2A C1A H1AC 92.3 . .
H1AA C1A H1AC 109.5 . .
H1AB C1A H1AC 109.5 . .
C1B C1A H1BB 42.5 . .
N1 C1A H1BB 97.0 . .
C2 C1A H1BB 123.4 . .
H2A C1A H1BB 117.4 . .
H1AA C1A H1BB 136.1 . .
H1AB C1A H1BB 91.9 . .
H1AC C1A H1BB 26.9 . .
C1B C1A H1BC 42.6 . .
N1 C1A H1BC 98.5 . .
C2 C1A H1BC 148.1 . .
H2A C1A H1BC 168.6 . .
H1AA C1A H1BC 136.3 . .
H1AB C1A H1BC 27.2 . .
H1AC C1A H1BC 91.6 . .
H1BB C1A H1BC 68.7 . .
C2 O3 C2 57.7(8) 7_575 .
C2 O3 Pb1 125.3(5) 7_575 .
C2 O3 Pb1 125.3(5) . .
C2 O3 Pb1 121.1(5) 7_575 6_557
C2 O3 Pb1 121.1(5) . 6_557
Pb1 O3 Pb1 102.63(11) . 6_557
C5 O1 Pb1 118.8(2) . .
C3 O2 Pb1 120.9(2) . .
C1A C1B N1 57.7(9) . .
C1A C1B C1B 112.4(10) . 7_575
N1 C1B C1B 55.3(7) . 7_575
C1A C1B H1AB 45.4 . .
N1 C1B H1AB 85.9 . .
C1B C1B H1AB 120.8 7_575 .
C1A C1B H1AC 45.5 . .
N1 C1B H1AC 84.8 . .
C1B C1B H1AC 131.3 7_575 .
H1AB C1B H1AC 76.8 . .
C1A C1B H1BA 165.8 . .
N1 C1B H1BA 108.2 . .
C1B C1B H1BA 53.6 7_575 .
H1AB C1B H1BA 139.8 . .
H1AC C1B H1BA 140.1 . .
C1A C1B H1BB 78.2 . .
N1 C1B H1BB 109.3 . .
C1B C1B H1BB 132.0 7_575 .
H1AB C1B H1BB 100.2 . .
H1AC C1B H1BB 32.9 . .
H1BA C1B H1BB 109.5 . .
C1A C1B H1BC 77.8 . .
N1 C1B H1BC 110.9 . .
C1B C1B H1BC 118.5 7_575 .
H1AB C1B H1BC 32.7 . .
H1AC C1B H1BC 99.9 . .
H1BA C1B H1BC 109.5 . .
H1BB C1B H1BC 109.5 . .

loop_
_geom_bond_atom_site_label_1
_geom_bond_atom_site_label_2
_geom_bond_distance
_geom_bond_site_symmetry_2
Pb1 O2 2.478(3) .
Pb1 O2 2.478(3) 7_575
Pb1 O1 2.543(3) .
Pb1 O1 2.543(3) 7_575
Pb1 O3 2.732(4) .
Pb1 O3 2.741(4) 6_657
Cl1 C4 1.729(4) .
N1 C2 1.300(9) .
N1 C2 1.300(9) 7_575
N1 C1A 1.354(14) 7_575
N1 C1A 1.354(14) .
N1 C1B 1.530(15) 7_575
N1 C1B 1.530(15) .
C3 O2 1.232(4) .
C3 C4 1.409(5) 5_566
C3 C5 1.530(5) .
C5 O1 1.247(4) .
C5 C4 1.382(5) .
C4 C3 1.409(5) 5_566
C2 C2 1.191(17) 7_575
C2 O3 1.233(9) .
C2 C1A 1.523(17) .
C2 H2A 0.9600 .
C2 H1AA 1.3133 .
C1A C1B 1.22(2) .
C1A H2A 1.3922 .
C1A H1AA 0.9600 .
C1A H1AB 0.9599 .
C1A H1AC 0.9600 .
C1A H1BB 1.3918 .
C1A H1BC 1.3865 .
O3 C2 1.233(9) 7_575
O3 Pb1 2.741(4) 6_557
C1B C1B 1.74(4) 7_575
C1B H1AB 1.2645 .
C1B H1AC 1.2585 .
C1B H1BA 0.9600 .
C1B H1BB 0.9599 .
C1B H1BC 0.9600 .
